data_9012843
loop_
_publ_author_name
'Lulu, X. M.'
'Zhi-Zhong P'

_publ_section_title
;
 Crystal structure of xinganite
;
_journal_name_full Geochemistry
_journal_page_first 280
_journal_page_last 285
_journal_volume 5
_journal_year 1986
_chemical_compound_source 'Daxinganling, China'
_chemical_formula_sum 'Be0.96 Ce0.92 H O5 Si0.98'
_chemical_name_mineral Hingganite-(Ce)
_space_group_IT_number 14
_symmetry_space_group_name_Hall '-P 2ybc'
_symmetry_space_group_name_H-M 'P 1 21/c 1'
_cell_angle_alpha 90
_cell_angle_beta 90.171
_cell_angle_gamma 90
_cell_formula_units_Z 4
_cell_length_a 4.7681
_cell_length_b 7.6757
_cell_length_c 9.9301
_cell_volume 363.425
_database_code_amcsd 0012659
_exptl_crystal_density_diffrn 4.498
_cod_original_formula_sum 'Ce.92 Be.96 Si.98 O5 H'
_cod_database_code 9012843

loop_
_space_group_symop_operation_xyz
x,y,z
x,1/2-y,1/2+z
-x,1/2+y,1/2-z
-x,-y,-z

loop_
_atom_site_aniso_label
_atom_site_aniso_U_11
_atom_site_aniso_U_22
_atom_site_aniso_U_33
_atom_site_aniso_U_12
_atom_site_aniso_U_13
_atom_site_aniso_U_23
Ce 0.00540 0.01260 0.01340 0.00050 0.00580 0.00140
Be 0.00010 0.00010 0.00630 0.00170 0.01360 0.00170
Si 0.00940 0.00860 0.01580 0.00190 0.00730 0.00180
O1 0.01380 0.01740 0.02240 0.00230 0.01110 0.00540
O2 0.00750 0.01740 0.02310 0.00400 0.01160 0.00360
O3 0.00620 0.01120 0.02210 0.02210 -0.01400 0.00120
O4 0.01890 0.00740 0.02000 0.00020 0.01090 -0.00010
O-h5 0.00340 0.02510 0.02030 -0.00760 0.00670 0.00960

loop_
_atom_site_label
_atom_site_fract_x
_atom_site_fract_y
_atom_site_fract_z
_atom_site_occupancy
_atom_site_U_iso_or_equiv
_atom_site_type_symbol
_atom_site_attached_hydrogens
Ce 0.00100 0.11080 0.33120 0.92000 ? Ce 0
Be 0.44690 0.41470 0.33530 0.96000 ? Be 0
Si 0.51520 0.27420 0.08060 0.98000 ? Si 0
O1 0.75920 0.41250 0.03600 1.00000 ? O 0
O2 0.32680 0.28780 0.45170 1.00000 ? O 0
O3 0.30840 0.35030 0.19370 1.00000 ? O 0
O4 0.68360 0.10800 0.14780 1.00000 ? O 0
O-h5 0.78790 0.41280 0.32960 1.00000 ? O 0
H 0.80330 0.48170 0.43150 1.00000 0.05870 H 0

loop_
_cod_changelog_entry_id
_cod_changelog_entry_author
_cod_changelog_entry_date
_cod_changelog_entry_text
1
;cod-tools version 3.8.0
Id: cif_guess_AMCSD_atom_types 9581 2023-05-17 12:35:41Z saulius
;
2023-05-18T08:44:48+03:00
;Derived atom types and hydrogen counts
from atom names that follow the AMCSD naming convention
(Wat == water, O-H == hydroxyl).
;
2
;cod-tools version 3.10.1
Id: cif_fix_AMCSD_aniso_labels 10200 2024-08-01 14:09:44Z saulius
;
2024-08-02T12:21:49+03:00
;Changed the following '_atom_site_aniso_label' values:
'Oh5' -> 'O-h5'
;

loop_
_cod_related_entry_id
_cod_related_entry_database
_cod_related_entry_code
1 AMCSD 0012659
